data_7151543
loop_
_publ_author_name
'Cheng, Ying'
'Yang, Hua'
'Meth-Cohn, Otto'

_publ_section_title
;
 The surprising nucleophilic addition of aminochlorocarbenes to diethyl
 acetylenedicarboxylate and to oxalyl chloride: quinolines and
 benzo[1,4]diazepines from N-alkylformanilides and oxalyl chloride in
 the presence of H&#xFFFD;nig's base
;
_journal_issue 20
_journal_name_full 'Organic &amp;  Biomolecular Chemistry'
_journal_page_first 3605
_journal_paper_doi 10.1039/b307278a
_journal_volume 1
_journal_year 2003
_chemical_formula_sum 'C32 H26 N2 O5'
_chemical_formula_weight 518.55
_chemical_melting_point 442
_chemical_name_common
;
1-Benzyl-7-methoxy-4-(4-methoxyphenyl)-5-
phenylbenzo(f)(1,4)diazepine-2,3-dicarbox-ylic anhydride
;
_chemical_name_systematic
;
1-Benzyl-7-methoxy-4-(4-methoxyphenyl)-5-phenylbenzo[f][1,4]diazepine-
2,3-dicarbox-ylic anhydride
;
_space_group_IT_number 2
_symmetry_cell_setting triclinic
_symmetry_space_group_name_Hall '-P 1'
_symmetry_space_group_name_H-M 'P -1'
_atom_sites_solution_hydrogens geom
_atom_sites_solution_primary direct
_atom_sites_solution_secondary difmap
_audit_creation_method SHELXL-97
_cell_angle_alpha 81.45(3)
_cell_angle_beta 83.18(5)
_cell_angle_gamma 67.320(17)
_cell_formula_units_Z 4
_cell_length_a 12.0481(11)
_cell_length_b 14.5004(17)
_cell_length_c 16.407(2)
_cell_measurement_temperature 293(2)
_cell_volume 2609.4(6)
_computing_cell_refinement 'RAPID AUTO (Rigaku,2001)'
_computing_data_collection 'RAPID AUTO (Rigaku,2001)'
_computing_data_reduction 'RAPID AUTO (Rigaku,2001)'
_computing_molecular_graphics 'SHELXTL (Siemens,1994)'
_computing_publication_material 'SHELXTL (Siemens,1994)'
_computing_structure_refinement 'SHELXL-97 (Sheldrick, 1997)'
_computing_structure_solution 'SHELXS-97 (Sheldrick, 1990)'
_diffrn_ambient_temperature 293(2)
_diffrn_detector_area_resol_mean Oscillation
_diffrn_measured_fraction_theta_full 0.964
_diffrn_measured_fraction_theta_max 0.964
_diffrn_measurement_method 'Rigaku R-axis RAPID IP'
_diffrn_radiation_monochromator graphite
_diffrn_radiation_source 'rotating anode'
_diffrn_radiation_type MoK\a
_diffrn_radiation_wavelength 0.71073
_diffrn_reflns_av_R_equivalents 0.0682
_diffrn_reflns_av_sigmaI/netI 0.2846
_diffrn_reflns_limit_h_max 15
_diffrn_reflns_limit_h_min -15
_diffrn_reflns_limit_k_max 18
_diffrn_reflns_limit_k_min -18
_diffrn_reflns_limit_l_max 21
_diffrn_reflns_limit_l_min -21
_diffrn_reflns_number 17892
_diffrn_reflns_theta_full 27.48
_diffrn_reflns_theta_max 27.48
_diffrn_reflns_theta_min 2.09
_exptl_absorpt_coefficient_mu 0.090
_exptl_absorpt_correction_T_max 0.9792
_exptl_absorpt_correction_T_min 0.9659
_exptl_absorpt_correction_type empirical
_exptl_absorpt_process_details 'Psi scan'
_exptl_crystal_colour Red
_exptl_crystal_density_diffrn 1.320
_exptl_crystal_density_method 'not measured'
_exptl_crystal_F_000 1088
_exptl_crystal_size_max 0.39
_exptl_crystal_size_mid 0.33
_exptl_crystal_size_min 0.23
_refine_diff_density_max 0.308
_refine_diff_density_min -0.225
_refine_diff_density_rms 0.038
_refine_ls_extinction_method none
_refine_ls_goodness_of_fit_ref 0.641
_refine_ls_hydrogen_treatment mixed
_refine_ls_matrix_type full
_refine_ls_number_parameters 703
_refine_ls_number_reflns 11548
_refine_ls_number_restraints 0
_refine_ls_restrained_S_all 0.641
_refine_ls_R_factor_all 0.2119
_refine_ls_R_factor_gt 0.0481
_refine_ls_shift/su_max 0.000
_refine_ls_shift/su_mean 0.000
_refine_ls_structure_factor_coef Fsqd
_refine_ls_weighting_details 'calc w=1/[\s^2^(Fo^2^)+(0.0298P)^2^+0.0000P] where P=(Fo^2^+2Fc^2^)/3'
_refine_ls_weighting_scheme calc
_refine_ls_wR_factor_gt 0.0726
_refine_ls_wR_factor_ref 0.0918
_reflns_number_gt 3151
_reflns_number_total 11548
_reflns_threshold_expression >2sigma(I)
_cod_data_source_file b307278a.txt
_cod_data_source_block sx584
_cod_depositor_comments
;
The following automatic conversions were performed:
'_exptl_absorpt_correction_type' value 'Empirical' changed to 'empirical'
according to '/home/saulius/struct/CIF-dictionaries/cif_core.dic'
dictionary named 'cif_core.dic' version 2.4.1 from 2010-06-29.

Automatic conversion script
Id: cif_fix_enum 1527 2010-12-29 10:47:43Z saulius 
;
_cod_original_cell_volume 2609.3(5)
_cod_original_sg_symbol_H-M P-1
_cod_database_code 7151543

loop_
_symmetry_equiv_pos_as_xyz
'x, y, z'
'-x, -y, -z'

loop_
_atom_site_label
_atom_site_type_symbol
_atom_site_fract_x
_atom_site_fract_y
_atom_site_fract_z
_atom_site_U_iso_or_equiv
_atom_site_adp_type
_atom_site_occupancy
_atom_site_symmetry_multiplicity
_atom_site_calc_flag
_atom_site_refinement_flags
_atom_site_disorder_assembly
_atom_site_disorder_group
O1 O -0.1683(2) 1.50768(17) 0.07854(13) 0.0782(7) Uani 1 1 d . . .
O2 O -0.3384(2) 1.16719(17) 0.41499(12) 0.0835(7) Uani 1 1 d . . .
O3 O 0.13721(18) 0.88129(14) 0.08677(11) 0.0623(6) Uani 1 1 d . . .
O4 O 0.0908(2) 0.88279(15) 0.22318(11) 0.0741(7) Uani 1 1 d . . .
O5 O 0.1744(2) 0.92917(14) -0.04591(11) 0.0779(7) Uani 1 1 d . . .
O6 O -0.4218(3) 1.7814(2) 0.39257(14) 0.1019(10) Uani 1 1 d . . .
O7 O -0.3811(2) 1.39576(18) 0.07371(13) 0.0913(8) Uani 1 1 d . . .
O8 O -1.0018(2) 1.64180(18) 0.26466(11) 0.0618(6) Uani 1 1 d . . .
O9 O -1.10653(19) 1.79327(19) 0.30807(13) 0.0756(7) Uani 1 1 d . . .
O10 O -0.8545(2) 1.49220(17) 0.24547(12) 0.0755(7) Uani 1 1 d . . .
N1 N 0.1504(2) 1.12585(18) 0.00916(12) 0.0449(6) Uani 1 1 d . . .
N2 N 0.07340(19) 1.09467(16) 0.20002(12) 0.0413(6) Uani 1 1 d . . .
N3 N -0.8811(2) 1.76396(16) 0.39069(12) 0.0411(6) Uani 1 1 d . . .
N4 N -0.7031(2) 1.55504(17) 0.33752(13) 0.0481(6) Uani 1 1 d . . .
C1 C 0.4003(3) 1.1393(2) -0.03662(17) 0.0597(9) Uani 1 1 d . . .
H1A H 0.3994 1.0995 0.0132 0.072 Uiso 1 1 calc R . .
C2 C 0.4929(3) 1.1742(3) -0.0572(2) 0.0760(10) Uani 1 1 d . . .
H2A H 0.5547 1.1567 -0.0220 0.091 Uiso 1 1 calc R . .
C3 C 0.4934(3) 1.2349(3) -0.1301(2) 0.0863(12) Uani 1 1 d . . .
H3A H 0.5559 1.2581 -0.1446 0.104 Uiso 1 1 calc R . .
C4 C 0.4012(4) 1.2609(3) -0.1810(2) 0.0853(12) Uani 1 1 d . . .
H4A H 0.4006 1.3032 -0.2297 0.102 Uiso 1 1 calc R . .
C5 C 0.3090(3) 1.2250(2) -0.16104(18) 0.0661(10) Uani 1 1 d . . .
H5A H 0.2471 1.2429 -0.1962 0.079 Uiso 1 1 calc R . .
C6 C 0.3095(3) 1.1625(2) -0.08842(17) 0.0464(8) Uani 1 1 d . . .
C7 C 0.2199(3) 1.1123(2) -0.07204(15) 0.0549(8) Uani 1 1 d . . .
H7A H 0.1637 1.1382 -0.1152 0.066 Uiso 1 1 calc R . .
H7B H 0.2624 1.0408 -0.0756 0.066 Uiso 1 1 calc R . .
C8 C 0.0728(2) 1.2250(2) 0.02648(16) 0.0408(7) Uani 1 1 d . . .
C9 C 0.0177(3) 1.2966(2) -0.03745(17) 0.0571(9) Uani 1 1 d . . .
H9A H 0.0345 1.2797 -0.0913 0.069 Uiso 1 1 calc R . .
C10 C -0.0616(3) 1.3924(2) -0.02325(19) 0.0609(9) Uani 1 1 d . . .
H10A H -0.0968 1.4394 -0.0671 0.073 Uiso 1 1 calc R . .
C11 C -0.0877(3) 1.4170(2) 0.0560(2) 0.0554(8) Uani 1 1 d . . .
C12 C -0.0299(3) 1.3466(2) 0.12039(17) 0.0512(8) Uani 1 1 d . . .
H12A H -0.0464 1.3644 0.1740 0.061 Uiso 1 1 calc R . .
C13 C 0.0509(2) 1.2513(2) 0.10711(15) 0.0381(7) Uani 1 1 d . . .
C14 C 0.1102(2) 1.1824(2) 0.18116(15) 0.0408(7) Uani 1 1 d . . .
H14A H 0.0779 1.2214 0.2283 0.049 Uiso 1 1 calc R . .
C15 C 0.2457(3) 1.1547(2) 0.17666(15) 0.0420(7) Uani 1 1 d . . .
C16 C 0.3269(3) 1.0582(2) 0.18996(15) 0.0531(8) Uani 1 1 d . . .
H16A H 0.2999 1.0053 0.2014 0.064 Uiso 1 1 calc R . .
C17 C 0.4496(3) 1.0385(3) 0.18652(17) 0.0698(10) Uani 1 1 d . . .
H17A H 0.5043 0.9724 0.1942 0.084 Uiso 1 1 calc R . .
C18 C 0.4910(3) 1.1165(4) 0.17169(18) 0.0793(12) Uani 1 1 d . . .
H18A H 0.5732 1.1033 0.1688 0.095 Uiso 1 1 calc R . .
C19 C 0.4090(4) 1.2136(3) 0.16133(19) 0.0765(11) Uani 1 1 d . . .
H19A H 0.4357 1.2668 0.1533 0.092 Uiso 1 1 calc R . .
C20 C 0.2881(3) 1.2330(2) 0.16274(16) 0.0598(9) Uani 1 1 d . . .
H20A H 0.2338 1.2991 0.1543 0.072 Uiso 1 1 calc R . .
C21 C 0.1370(2) 1.0444(2) 0.05737(16) 0.0372(7) Uani 1 1 d . . .
C22 C 0.1548(3) 0.9498(2) 0.02341(19) 0.0534(8) Uani 1 1 d . . .
C23 C 0.1056(3) 0.9283(2) 0.15942(18) 0.0518(8) Uani 1 1 d . . .
C24 C 0.0991(2) 1.0320(2) 0.13835(16) 0.0415(7) Uani 1 1 d . . .
C25 C -0.0322(2) 1.1070(2) 0.25475(15) 0.0392(7) Uani 1 1 d . . .
C26 C -0.0399(2) 1.14134(19) 0.33115(15) 0.0461(8) Uani 1 1 d . . .
H26A H 0.0251 1.1520 0.3476 0.055 Uiso 1 1 calc R . .
C27 C -0.1433(3) 1.1594(2) 0.38192(15) 0.0545(9) Uani 1 1 d . . .
H27A H -0.1486 1.1840 0.4320 0.065 Uiso 1 1 calc R . .
C28 C -0.2387(3) 1.1418(2) 0.36006(17) 0.0561(9) Uani 1 1 d . . .
C29 C -0.2316(3) 1.1040(2) 0.28673(17) 0.0625(9) Uani 1 1 d . . .
H29A H -0.2948 1.0889 0.2727 0.075 Uiso 1 1 calc R . .
C30 C -0.1284(3) 1.0887(2) 0.23398(16) 0.0571(9) Uani 1 1 d . . .
H30A H -0.1244 1.0656 0.1834 0.068 Uiso 1 1 calc R . .
C31 C -0.4412(3) 1.1517(3) 0.39617(18) 0.0965(12) Uani 1 1 d . . .
H31A H -0.5041 1.1733 0.4390 0.145 Uiso 1 1 calc R . .
H31B H -0.4206 1.0815 0.3923 0.145 Uiso 1 1 calc R . .
H31C H -0.4687 1.1898 0.3444 0.145 Uiso 1 1 calc R . .
C32 C -0.2335(3) 1.5778(2) 0.0150(2) 0.0956(12) Uani 1 1 d . . .
H32A H -0.2875 1.6377 0.0379 0.143 Uiso 1 1 calc R . .
H32B H -0.2790 1.5490 -0.0099 0.143 Uiso 1 1 calc R . .
H32C H -0.1783 1.5943 -0.0260 0.143 Uiso 1 1 calc R . .
C33 C -1.0334(3) 1.7176(2) 0.52882(16) 0.0549(9) Uani 1 1 d . . .
H33A H -0.9586 1.6692 0.5155 0.066 Uiso 1 1 calc R . .
C34 C -1.1097(3) 1.6932(3) 0.59121(18) 0.0698(10) Uani 1 1 d . . .
H34A H -1.0854 1.6287 0.6193 0.084 Uiso 1 1 calc R . .
C35 C -1.2207(4) 1.7639(4) 0.6116(2) 0.0798(13) Uani 1 1 d . . .
H35A H -1.2724 1.7477 0.6528 0.096 Uiso 1 1 calc R . .
C36 C -1.2538(3) 1.8584(3) 0.5702(2) 0.0802(12) Uani 1 1 d . . .
H36A H -1.3284 1.9069 0.5842 0.096 Uiso 1 1 calc R . .
C37 C -1.1791(3) 1.8834(2) 0.50818(19) 0.0645(9) Uani 1 1 d . . .
H37A H -1.2038 1.9483 0.4807 0.077 Uiso 1 1 calc R . .
C38 C -1.0678(3) 1.8129(2) 0.48660(16) 0.0449(8) Uani 1 1 d . . .
C39 C -0.9860(2) 1.8464(2) 0.42269(16) 0.0476(8) Uani 1 1 d . . .
H39A H -1.0328 1.8862 0.3767 0.057 Uiso 1 1 calc R . .
H39B H -0.9573 1.8896 0.4468 0.057 Uiso 1 1 calc R . .
C40 C -0.7627(3) 1.7685(2) 0.38714(15) 0.0410(7) Uani 1 1 d . . .
C41 C -0.7542(3) 1.8635(2) 0.37295(15) 0.0523(8) Uani 1 1 d . . .
H41A H -0.8229 1.9210 0.3631 0.063 Uiso 1 1 calc R . .
C42 C -0.6430(3) 1.8716(3) 0.37369(17) 0.0604(9) Uani 1 1 d . . .
H42A H -0.6373 1.9345 0.3648 0.073 Uiso 1 1 calc R . .
C43 C -0.5429(3) 1.7874(3) 0.38741(18) 0.0627(10) Uani 1 1 d . . .
C44 C -0.5502(3) 1.6938(2) 0.39746(15) 0.0533(8) Uani 1 1 d . . .
H44A H -0.4804 1.6366 0.4042 0.064 Uiso 1 1 calc R . .
C45 C -0.6595(3) 1.6838(2) 0.39773(14) 0.0406(7) Uani 1 1 d . . .
C46 C -0.6575(2) 1.5765(2) 0.40920(15) 0.0458(8) Uani 1 1 d . . .
H46A H -0.5722 1.5321 0.4098 0.055 Uiso 1 1 calc R . .
C47 C -0.7169(3) 1.5476(2) 0.49062(16) 0.0467(8) Uani 1 1 d . . .
C48 C -0.7704(3) 1.4779(2) 0.49739(18) 0.0715(10) Uani 1 1 d . . .
H48A H -0.7758 1.4513 0.4505 0.086 Uiso 1 1 calc R . .
C49 C -0.8161(3) 1.4472(2) 0.5733(2) 0.0915(13) Uani 1 1 d . . .
H49A H -0.8518 1.4000 0.5770 0.110 Uiso 1 1 calc R . .
C50 C -0.8091(3) 1.4859(3) 0.6436(2) 0.0833(11) Uani 1 1 d . . .
H50A H -0.8408 1.4658 0.6945 0.100 Uiso 1 1 calc R . .
C51 C -0.7549(3) 1.5545(2) 0.63764(17) 0.0674(10) Uani 1 1 d . . .
H51A H -0.7491 1.5806 0.6847 0.081 Uiso 1 1 calc R . .
C52 C -0.7087(2) 1.5851(2) 0.56175(17) 0.0549(8) Uani 1 1 d . . .
H52A H -0.6717 1.6313 0.5584 0.066 Uiso 1 1 calc R . .
C53 C -0.8198(3) 1.6102(2) 0.31967(15) 0.0396(7) Uani 1 1 d . . .
C54 C -0.8854(3) 1.5709(3) 0.27294(17) 0.0549(9) Uani 1 1 d . . .
C55 C -1.0153(3) 1.7225(3) 0.30798(18) 0.0541(9) Uani 1 1 d . . .
C56 C -0.8997(3) 1.6989(2) 0.34436(15) 0.0384(7) Uani 1 1 d . . .
C57 C -0.6171(3) 1.5133(2) 0.27098(18) 0.0484(8) Uani 1 1 d . . .
C58 C -0.6301(3) 1.5632(2) 0.19170(19) 0.0637(9) Uani 1 1 d . . .
H58A H -0.6933 1.6247 0.1814 0.076 Uiso 1 1 calc R . .
C59 C -0.5487(3) 1.5213(3) 0.12801(19) 0.0726(10) Uani 1 1 d . . .
H59A H -0.5579 1.5548 0.0748 0.087 Uiso 1 1 calc R . .
C60 C -0.4549(3) 1.4315(3) 0.1419(2) 0.0639(9) Uani 1 1 d . . .
C61 C -0.4397(3) 1.3813(2) 0.2208(2) 0.0645(9) Uani 1 1 d . . .
H61A H -0.3755 1.3205 0.2311 0.077 Uiso 1 1 calc R . .
C62 C -0.5225(3) 1.4237(2) 0.28455(18) 0.0644(9) Uani 1 1 d . . .
H62A H -0.5132 1.3902 0.3377 0.077 Uiso 1 1 calc R . .
C63 C -0.2952(3) 1.2962(3) 0.0805(2) 0.0921(12) Uani 1 1 d . . .
H63A H -0.2507 1.2824 0.0283 0.138 Uiso 1 1 calc R . .
H63B H -0.3356 1.2501 0.0964 0.138 Uiso 1 1 calc R . .
H63C H -0.2407 1.2885 0.1215 0.138 Uiso 1 1 calc R . .
C64 C -0.4079(4) 1.8667(3) 0.3801(2) 0.1202(15) Uani 1 1 d . . .
H64A H -0.3249 1.8556 0.3844 0.180 Uiso 1 1 calc R . .
H64B H -0.4572 1.9092 0.4207 0.180 Uiso 1 1 calc R . .
H64C H -0.4315 1.8987 0.3259 0.180 Uiso 1 1 calc R . .

loop_
_atom_site_aniso_label
_atom_site_aniso_U_11
_atom_site_aniso_U_22
_atom_site_aniso_U_33
_atom_site_aniso_U_23
_atom_site_aniso_U_13
_atom_site_aniso_U_12
O1 0.0783(17) 0.0399(16) 0.0986(17) -0.0006(14) -0.0051(15) -0.0054(14)
O2 0.0567(15) 0.139(2) 0.0656(14) -0.0285(14) 0.0163(13) -0.0484(16)
O3 0.1048(18) 0.0391(14) 0.0527(12) -0.0118(11) -0.0011(13) -0.0364(13)
O4 0.126(2) 0.0571(16) 0.0479(12) 0.0032(11) 0.0020(14) -0.0493(15)
O5 0.134(2) 0.0601(16) 0.0493(12) -0.0223(11) -0.0021(14) -0.0425(15)
O6 0.139(3) 0.121(3) 0.0947(18) -0.0191(17) 0.0100(17) -0.105(2)
O7 0.102(2) 0.0642(19) 0.0889(17) -0.0279(15) 0.0298(16) -0.0134(16)
O8 0.0622(16) 0.0816(19) 0.0573(13) -0.0136(12) -0.0099(12) -0.0404(15)
O9 0.0451(15) 0.100(2) 0.0801(16) -0.0175(15) -0.0121(14) -0.0210(15)
O10 0.0975(19) 0.0702(19) 0.0771(15) -0.0230(13) -0.0112(14) -0.0445(16)
N1 0.0586(17) 0.0419(18) 0.0333(13) -0.0058(12) 0.0098(13) -0.0211(15)
N2 0.0540(16) 0.0378(17) 0.0385(13) -0.0111(12) 0.0048(13) -0.0241(14)
N3 0.0383(16) 0.0418(17) 0.0456(14) -0.0046(12) 0.0013(13) -0.0188(14)
N4 0.0523(18) 0.0492(18) 0.0456(15) -0.0121(13) -0.0079(15) -0.0182(15)
C1 0.058(2) 0.066(3) 0.049(2) -0.0089(17) 0.0050(19) -0.019(2)
C2 0.061(3) 0.089(3) 0.079(3) -0.022(2) -0.001(2) -0.026(2)
C3 0.080(3) 0.099(3) 0.097(3) -0.028(3) 0.031(3) -0.056(3)
C4 0.100(3) 0.091(3) 0.070(3) -0.002(2) 0.016(3) -0.049(3)
C5 0.066(2) 0.078(3) 0.053(2) -0.0012(19) 0.0008(19) -0.028(2)
C6 0.055(2) 0.039(2) 0.0363(17) -0.0021(15) 0.0098(17) -0.0127(17)
C7 0.070(2) 0.054(2) 0.0422(17) -0.0136(15) 0.0140(17) -0.0269(19)
C8 0.0456(19) 0.035(2) 0.0407(17) -0.0030(16) 0.0011(16) -0.0151(17)
C9 0.064(2) 0.057(3) 0.0438(18) -0.0039(18) -0.0021(18) -0.017(2)
C10 0.062(2) 0.042(2) 0.064(2) 0.0091(18) -0.006(2) -0.008(2)
C11 0.052(2) 0.034(2) 0.075(2) -0.010(2) 0.007(2) -0.0120(19)
C12 0.054(2) 0.050(2) 0.053(2) -0.0108(18) 0.0040(18) -0.0230(19)
C13 0.0381(18) 0.034(2) 0.0452(18) -0.0120(15) 0.0041(16) -0.0167(16)
C14 0.052(2) 0.037(2) 0.0378(16) -0.0136(14) 0.0032(16) -0.0202(17)
C15 0.050(2) 0.045(2) 0.0325(15) -0.0034(15) -0.0029(15) -0.0190(19)
C16 0.054(2) 0.066(3) 0.0466(19) -0.0048(17) -0.0071(18) -0.029(2)
C17 0.063(3) 0.084(3) 0.060(2) -0.016(2) -0.009(2) -0.021(2)
C18 0.061(3) 0.130(4) 0.062(2) -0.021(3) -0.011(2) -0.047(3)
C19 0.078(3) 0.093(4) 0.080(2) -0.010(2) -0.009(2) -0.053(3)
C20 0.068(3) 0.062(3) 0.062(2) -0.0012(17) -0.0044(19) -0.039(2)
C21 0.0436(18) 0.0279(19) 0.0413(17) -0.0110(15) 0.0017(15) -0.0135(16)
C22 0.068(2) 0.044(2) 0.054(2) -0.0119(18) -0.0072(19) -0.0239(19)
C23 0.073(2) 0.045(2) 0.0450(19) -0.0112(18) -0.0045(19) -0.027(2)
C24 0.051(2) 0.040(2) 0.0409(17) -0.0038(15) -0.0047(16) -0.0252(17)
C25 0.0433(19) 0.043(2) 0.0348(16) -0.0058(14) -0.0023(16) -0.0203(16)
C26 0.047(2) 0.061(2) 0.0397(17) -0.0123(15) -0.0059(16) -0.0264(18)
C27 0.056(2) 0.076(3) 0.0388(17) -0.0188(16) 0.0045(18) -0.030(2)
C28 0.047(2) 0.078(3) 0.0441(19) -0.0100(17) 0.0061(18) -0.027(2)
C29 0.056(2) 0.096(3) 0.0507(19) -0.0144(19) -0.0029(18) -0.043(2)
C30 0.057(2) 0.082(3) 0.0400(18) -0.0184(16) -0.0032(18) -0.030(2)
C31 0.063(3) 0.156(4) 0.088(3) -0.025(2) 0.018(2) -0.062(3)
C32 0.085(3) 0.055(3) 0.124(3) -0.002(2) -0.010(3) -0.003(2)
C33 0.052(2) 0.065(3) 0.0503(19) -0.0100(18) 0.0028(18) -0.026(2)
C34 0.082(3) 0.087(3) 0.056(2) 0.001(2) 0.003(2) -0.055(3)
C35 0.075(3) 0.140(4) 0.059(2) -0.041(3) 0.025(2) -0.076(3)
C36 0.057(3) 0.094(4) 0.100(3) -0.047(3) 0.020(2) -0.034(3)
C37 0.050(2) 0.069(3) 0.078(2) -0.021(2) 0.005(2) -0.025(2)
C38 0.039(2) 0.054(2) 0.0435(18) -0.0126(17) -0.0041(17) -0.0169(19)
C39 0.0418(19) 0.044(2) 0.0563(18) -0.0041(15) -0.0079(17) -0.0149(18)
C40 0.045(2) 0.046(2) 0.0392(16) -0.0035(15) -0.0061(16) -0.0249(19)
C41 0.059(2) 0.046(2) 0.0536(18) -0.0060(16) -0.0053(17) -0.0203(19)
C42 0.073(3) 0.064(3) 0.064(2) -0.0026(19) -0.006(2) -0.049(2)
C43 0.051(2) 0.101(4) 0.059(2) -0.017(2) 0.0003(19) -0.052(3)
C44 0.043(2) 0.064(3) 0.0555(19) -0.0129(17) -0.0010(16) -0.0204(19)
C45 0.041(2) 0.049(2) 0.0359(16) -0.0017(15) -0.0050(15) -0.0222(19)
C46 0.0438(19) 0.045(2) 0.0497(18) -0.0055(15) -0.0126(16) -0.0143(17)
C47 0.058(2) 0.034(2) 0.0474(19) 0.0036(15) -0.0180(17) -0.0163(18)
C48 0.119(3) 0.056(2) 0.057(2) 0.0057(18) -0.021(2) -0.052(2)
C49 0.150(4) 0.082(3) 0.072(2) 0.021(2) -0.019(3) -0.083(3)
C50 0.105(3) 0.091(3) 0.063(2) 0.018(2) -0.012(2) -0.054(3)
C51 0.083(3) 0.080(3) 0.043(2) 0.0004(18) -0.0150(19) -0.035(2)
C52 0.061(2) 0.060(2) 0.0506(19) -0.0031(17) -0.0116(18) -0.0300(19)
C53 0.045(2) 0.046(2) 0.0351(16) -0.0019(15) -0.0058(16) -0.0254(19)
C54 0.060(3) 0.068(3) 0.045(2) -0.0055(19) -0.0033(19) -0.032(2)
C55 0.054(2) 0.075(3) 0.0445(19) 0.002(2) 0.000(2) -0.039(2)
C56 0.042(2) 0.048(2) 0.0296(15) 0.0055(15) -0.0064(15) -0.0248(18)
C57 0.053(2) 0.042(2) 0.054(2) -0.0153(18) -0.0018(19) -0.0182(19)
C58 0.077(3) 0.034(2) 0.062(2) -0.0048(18) 0.012(2) -0.0071(19)
C59 0.088(3) 0.049(3) 0.063(2) -0.0055(19) 0.013(2) -0.013(2)
C60 0.071(3) 0.049(3) 0.070(2) -0.024(2) 0.012(2) -0.019(2)
C61 0.064(2) 0.043(2) 0.081(2) -0.025(2) -0.008(2) -0.0063(19)
C62 0.074(3) 0.052(3) 0.061(2) -0.0121(19) -0.013(2) -0.013(2)
C63 0.077(3) 0.074(3) 0.122(3) -0.042(2) 0.031(2) -0.024(2)
C64 0.128(4) 0.156(5) 0.085(3) -0.010(3) -0.002(3) -0.065(4)

loop_
_atom_type_symbol
_atom_type_description
_atom_type_scat_dispersion_real
_atom_type_scat_dispersion_imag
_atom_type_scat_source
C C 0.0033 0.0016 'International Tables Vol C Tables 4.2.6.8 and 6.1.1.4'
H H 0.0000 0.0000 'International Tables Vol C Tables 4.2.6.8 and 6.1.1.4'
N N 0.0061 0.0033 'International Tables Vol C Tables 4.2.6.8 and 6.1.1.4'
O O 0.0106 0.0060 'International Tables Vol C Tables 4.2.6.8 and 6.1.1.4'

loop_
_geom_angle_atom_site_label_1
_geom_angle_atom_site_label_2
_geom_angle_atom_site_label_3
_geom_angle
_geom_angle_site_symmetry_1
_geom_angle_site_symmetry_3
_geom_angle_publ_flag
C11 O1 C32 116.8(3) . . ?
C28 O2 C31 118.2(2) . . ?
C22 O3 C23 107.6(2) . . ?
C64 O6 C43 115.2(3) . . ?
C60 O7 C63 119.2(3) . . ?
C54 O8 C55 108.1(3) . . ?
C21 N1 C8 119.3(2) . . ?
C21 N1 C7 119.7(2) . . ?
C8 N1 C7 118.9(2) . . ?
C24 N2 C25 118.8(2) . . ?
C24 N2 C14 116.7(2) . . ?
C25 N2 C14 116.6(2) . . ?
C56 N3 C40 119.4(2) . . ?
C56 N3 C39 119.1(2) . . ?
C40 N3 C39 119.1(2) . . ?
C53 N4 C57 118.3(2) . . ?
C53 N4 C46 118.4(2) . . ?
C57 N4 C46 117.7(2) . . ?
C6 C1 C2 121.2(3) . . ?
C3 C2 C1 119.7(3) . . ?
C4 C3 C2 119.5(3) . . ?
C3 C4 C5 120.9(3) . . ?
C6 C5 C4 119.6(3) . . ?
C1 C6 C5 119.0(3) . . ?
C1 C6 C7 120.8(3) . . ?
C5 C6 C7 119.8(3) . . ?
N1 C7 C6 115.0(2) . . ?
C9 C8 C13 119.2(3) . . ?
C9 C8 N1 119.8(2) . . ?
C13 C8 N1 121.0(3) . . ?
C10 C9 C8 121.8(3) . . ?
C11 C10 C9 119.2(3) . . ?
C10 C11 O1 124.8(3) . . ?
C10 C11 C12 119.4(3) . . ?
O1 C11 C12 115.8(3) . . ?
C13 C12 C11 122.1(3) . . ?
C12 C13 C8 118.2(3) . . ?
C12 C13 C14 117.5(2) . . ?
C8 C13 C14 124.3(3) . . ?
N2 C14 C13 112.1(2) . . ?
N2 C14 C15 113.8(2) . . ?
C13 C14 C15 113.2(2) . . ?
C16 C15 C20 118.7(3) . . ?
C16 C15 C14 123.5(3) . . ?
C20 C15 C14 117.7(3) . . ?
C15 C16 C17 120.5(3) . . ?
C18 C17 C16 120.5(3) . . ?
C19 C18 C17 119.0(4) . . ?
C20 C19 C18 120.6(3) . . ?
C19 C20 C15 120.7(3) . . ?
C24 C21 N1 131.3(2) . . ?
C24 C21 C22 105.9(2) . . ?
N1 C21 C22 122.6(2) . . ?
O5 C22 O3 119.8(3) . . ?
O5 C22 C21 130.8(3) . . ?
O3 C22 C21 109.3(2) . . ?
O4 C23 O3 120.1(3) . . ?
O4 C23 C24 131.8(3) . . ?
O3 C23 C24 108.1(2) . . ?
C21 C24 N2 130.6(3) . . ?
C21 C24 C23 108.7(2) . . ?
N2 C24 C23 120.0(2) . . ?
C30 C25 C26 118.3(3) . . ?
C30 C25 N2 122.3(2) . . ?
C26 C25 N2 119.4(2) . . ?
C27 C26 C25 120.0(3) . . ?
C28 C27 C26 121.1(2) . . ?
C27 C28 C29 120.2(3) . . ?
C27 C28 O2 115.0(3) . . ?
C29 C28 O2 124.9(3) . . ?
C28 C29 C30 118.8(3) . . ?
C25 C30 C29 121.6(2) . . ?
C38 C33 C34 120.6(3) . . ?
C35 C34 C33 120.4(3) . . ?
C36 C35 C34 118.8(3) . . ?
C35 C36 C37 121.4(4) . . ?
C36 C37 C38 120.4(3) . . ?
C33 C38 C37 118.4(3) . . ?
C33 C38 C39 123.3(3) . . ?
C37 C38 C39 118.2(3) . . ?
N3 C39 C38 114.7(2) . . ?
C45 C40 C41 119.4(3) . . ?
C45 C40 N3 122.5(3) . . ?
C41 C40 N3 118.0(3) . . ?
C42 C41 C40 119.9(3) . . ?
C43 C42 C41 119.8(3) . . ?
C42 C43 C44 120.3(3) . . ?
C42 C43 O6 127.6(4) . . ?
C44 C43 O6 112.2(3) . . ?
C43 C44 C45 121.0(3) . . ?
C40 C45 C44 119.4(3) . . ?
C40 C45 C46 123.8(3) . . ?
C44 C45 C46 116.8(3) . . ?
N4 C46 C47 112.2(2) . . ?
N4 C46 C45 111.4(2) . . ?
C47 C46 C45 114.9(2) . . ?
C48 C47 C52 118.4(3) . . ?
C48 C47 C46 121.6(3) . . ?
C52 C47 C46 119.8(3) . . ?
C47 C48 C49 120.6(3) . . ?
C50 C49 C48 120.5(3) . . ?
C51 C50 C49 119.2(3) . . ?
C50 C51 C52 120.3(3) . . ?
C51 C52 C47 120.9(3) . . ?
C56 C53 N4 131.4(3) . . ?
C56 C53 C54 107.3(3) . . ?
N4 C53 C54 121.1(3) . . ?
O10 C54 O8 120.6(3) . . ?
O10 C54 C53 130.6(4) . . ?
O8 C54 C53 108.8(3) . . ?
O9 C55 O8 120.3(3) . . ?
O9 C55 C56 132.2(3) . . ?
O8 C55 C56 107.4(3) . . ?
C53 C56 N3 129.1(3) . . ?
C53 C56 C55 108.2(3) . . ?
N3 C56 C55 122.6(3) . . ?
C62 C57 C58 118.9(3) . . ?
C62 C57 N4 120.8(3) . . ?
C58 C57 N4 120.2(3) . . ?
C59 C58 C57 119.7(3) . . ?
C60 C59 C58 121.1(3) . . ?
C59 C60 O7 116.1(3) . . ?
C59 C60 C61 120.0(3) . . ?
O7 C60 C61 123.9(3) . . ?
C60 C61 C62 118.6(3) . . ?
C57 C62 C61 121.7(3) . . ?

loop_
_geom_bond_atom_site_label_1
_geom_bond_atom_site_label_2
_geom_bond_distance
_geom_bond_site_symmetry_2
_geom_bond_publ_flag
O1 C11 1.372(3) . ?
O1 C32 1.414(3) . ?
O2 C28 1.375(3) . ?
O2 C31 1.416(3) . ?
O3 C22 1.384(3) . ?
O3 C23 1.402(3) . ?
O4 C23 1.184(3) . ?
O5 C22 1.192(3) . ?
O6 C64 1.296(4) . ?
O6 C43 1.439(4) . ?
O7 C60 1.375(3) . ?
O7 C63 1.413(3) . ?
O8 C54 1.390(3) . ?
O8 C55 1.404(3) . ?
O9 C55 1.180(3) . ?
O10 C54 1.196(3) . ?
N1 C21 1.373(3) . ?
N1 C8 1.430(3) . ?
N1 C7 1.484(3) . ?
N2 C24 1.388(3) . ?
N2 C25 1.435(3) . ?
N2 C14 1.481(3) . ?
N3 C56 1.390(3) . ?
N3 C40 1.447(3) . ?
N3 C39 1.471(3) . ?
N4 C53 1.364(3) . ?
N4 C57 1.441(3) . ?
N4 C46 1.476(3) . ?
C1 C6 1.372(3) . ?
C1 C2 1.382(4) . ?
C2 C3 1.376(4) . ?
C3 C4 1.371(4) . ?
C4 C5 1.386(4) . ?
C5 C6 1.385(3) . ?
C6 C7 1.499(3) . ?
C8 C9 1.389(3) . ?
C8 C13 1.398(3) . ?
C9 C10 1.384(3) . ?
C10 C11 1.369(3) . ?
C11 C12 1.396(4) . ?
C12 C13 1.380(3) . ?
C13 C14 1.510(3) . ?
C14 C15 1.520(3) . ?
C15 C16 1.366(3) . ?
C15 C20 1.395(3) . ?
C16 C17 1.389(4) . ?
C17 C18 1.382(4) . ?
C18 C19 1.373(4) . ?
C19 C20 1.370(4) . ?
C21 C24 1.362(3) . ?
C21 C22 1.487(3) . ?
C23 C24 1.465(3) . ?
C25 C30 1.374(3) . ?
C25 C26 1.396(3) . ?
C26 C27 1.372(3) . ?
C27 C28 1.366(3) . ?
C28 C29 1.375(3) . ?
C29 C30 1.391(3) . ?
C33 C38 1.379(3) . ?
C33 C34 1.392(3) . ?
C34 C35 1.375(4) . ?
C35 C36 1.364(4) . ?
C36 C37 1.380(4) . ?
C37 C38 1.381(3) . ?
C38 C39 1.509(3) . ?
C40 C45 1.376(3) . ?
C40 C41 1.404(3) . ?
C41 C42 1.391(3) . ?
C42 C43 1.358(4) . ?
C43 C44 1.378(4) . ?
C44 C45 1.379(3) . ?
C45 C46 1.529(3) . ?
C46 C47 1.520(3) . ?
C47 C48 1.379(3) . ?
C47 C52 1.387(3) . ?
C48 C49 1.384(4) . ?
C49 C50 1.381(4) . ?
C50 C51 1.372(4) . ?
C51 C52 1.385(3) . ?
C53 C56 1.361(3) . ?
C53 C54 1.469(4) . ?
C55 C56 1.477(4) . ?
C57 C62 1.367(3) . ?
C57 C58 1.386(3) . ?
C58 C59 1.382(4) . ?
C59 C60 1.364(4) . ?
C60 C61 1.384(4) . ?
C61 C62 1.391(4) . ?
